data_2103985
loop_
_publ_author_name
'Darlington, C. N. W.'
'Hriljac, J. A.'
'Knight, K. S.'

_publ_section_title
;
 Structures of Na~0.74~WO~3~
;
_journal_issue 5
_journal_name_full 'Acta Crystallographica Section B'
_journal_page_first 584
_journal_page_last 587
_journal_paper_doi 10.1107/S0108768103015738
_journal_volume 59
_journal_year 2003
_chemical_formula_sum 'Na0.74 O3 W'
_chemical_formula_weight 248.86
_chemical_name_systematic ' ?'
_space_group_IT_number 204
_symmetry_cell_setting cubic
_symmetry_space_group_name_Hall '-I 2 2 3'
_symmetry_space_group_name_H-M 'I m -3'
_cell_angle_alpha 90.0
_cell_angle_beta 90.0
_cell_angle_gamma 90.0
_cell_formula_units_Z 8
_cell_length_a 7.693272(17)
_cell_length_b 7.693272
_cell_length_c 7.693272
_cell_volume 455.3373(10)
_cod_data_source_file ws0005.cif
_cod_data_source_block G24752_phase_1
_cod_depositor_comments
;
The following automatic conversions were performed:
'_geom_bond_publ_flag' value 'N' changed to 'n' according to
'/home/saulius/struct/CIF-dictionaries/cif_core.dic' dictionary named
'cif_core.dic' version 2.4.1 from 2010-06-29 (72
times).

'_geom_angle_publ_flag' value 'N' changed to 'n' according to
'/home/saulius/struct/CIF-dictionaries/cif_core.dic' dictionary named
'cif_core.dic' version 2.4.1 from 2010-06-29 (119 times).

Automatic conversion script
Id: cif_fix_enum 1527 2010-12-29 10:47:43Z saulius 

The following automatic conversions were performed:

'_geom_bond_publ_flag' value 'N' changed to 'n' according to
/home/saulius/struct/CIF-dictionaries/cif_core.dic dictionary named
'cif_core.dic' version 2.4.1 from 2010-06-29 (72
times).

'_geom_angle_publ_flag' value 'N' changed to 'n' according
to /home/saulius/struct/CIF-dictionaries/cif_core.dic dictionary
named 'cif_core.dic' version 2.4.1 from 2010-06-29 (119 times).

Automatic conversion script
Id: cif_fix_values 1715 2011-07-08 13:25:40Z adriana 
;
_cod_original_cell_volume 455.33737
_cod_database_code 2103985

loop_
_symmetry_equiv_pos_site_id
_symmetry_equiv_pos_as_xyz
1 +x,+y,+z
2 +z,+x,+y
3 +y,+z,+x
4 +x,+y,-z
5 -z,+x,+y
6 +y,-z,+x
7 -z,+x,-y
8 -y,-z,+x
9 +y,-z,-x
10 -x,+y,-z
11 -z,-x,+y
12 +x,-y,-z
-1 -x,-y,-z
-2 -z,-x,-y
-3 -y,-z,-x
-4 -x,-y,+z
-5 +z,-x,-y
-6 -y,+z,-x
-7 +z,-x,+y
-8 +y,+z,-x
-9 -y,+z,+x
-10 +x,-y,+z
-11 +z,+x,-y
-12 -x,+y,+z
101 +x+1/2,+y+1/2,+z+1/2
102 +z+1/2,+x+1/2,+y+1/2
103 +y+1/2,+z+1/2,+x+1/2
104 +x+1/2,+y+1/2,-z+1/2
105 -z+1/2,+x+1/2,+y+1/2
106 +y+1/2,-z+1/2,+x+1/2
107 -z+1/2,+x+1/2,-y+1/2
108 -y+1/2,-z+1/2,+x+1/2
109 +y+1/2,-z+1/2,-x+1/2
110 -x+1/2,+y+1/2,-z+1/2
111 -z+1/2,-x+1/2,+y+1/2
112 +x+1/2,-y+1/2,-z+1/2
-101 -x+1/2,-y+1/2,-z+1/2
-102 -z+1/2,-x+1/2,-y+1/2
-103 -y+1/2,-z+1/2,-x+1/2
-104 -x+1/2,-y+1/2,+z+1/2
-105 +z+1/2,-x+1/2,-y+1/2
-106 -y+1/2,+z+1/2,-x+1/2
-107 +z+1/2,-x+1/2,+y+1/2
-108 +y+1/2,+z+1/2,-x+1/2
-109 -y+1/2,+z+1/2,+x+1/2
-110 +x+1/2,-y+1/2,+z+1/2
-111 +z+1/2,+x+1/2,-y+1/2
-112 -x+1/2,+y+1/2,+z+1/2

loop_
_atom_site_aniso_label
_atom_site_aniso_U_11
_atom_site_aniso_U_22
_atom_site_aniso_U_33
_atom_site_aniso_U_12
_atom_site_aniso_U_13
_atom_site_aniso_U_23
O 0.0073(5) 0.013(3) 0.010(3) 0.0 0.0 -0.0010(9)

loop_
_atom_site_label
_atom_site_fract_x
_atom_site_fract_y
_atom_site_fract_z
_atom_site_U_iso_or_equiv
_atom_site_thermal_displace_type
_atom_site_occupancy
_atom_site_type_symbol
Na1 0.0 0.0 0.0 0.011(7) Uiso 0.95606 NA
Na2 0.0 0.5 0.5 0.018(4) Uiso 0.66798 NA
W 0.25 0.25 0.25 0.0065(3) Uiso 1.0 W
O 0.0 0.2346(4) 0.2629(4) 0.00999 Uani 1.0 O

loop_
_atom_type_symbol
NA
W
O

loop_
_geom_angle_atom_site_label_1
_geom_angle_atom_site_label_2
_geom_angle_atom_site_label_3
_geom_angle_site_symmetry_1
_geom_angle_site_symmetry_3
_geom_angle
_geom_angle_publ_flag
O Na1 O 1_555 2_555 60.213(3) n
O Na1 O 1_555 3_555 60.213(3) n
O Na1 O 1_555 4_555 96.51(4) n
O Na1 O 1_555 5_555 60.213(3) n
O Na1 O 1_555 6_555 119.787(3) n
O Na1 O 1_555 7_555 119.787(3) n
O Na1 O 1_555 8_555 119.787(3) n
O Na1 O 1_555 12_555 179.972 n
O Na1 O 1_555 -4_555 83.49(4) n
O Na1 O 1_555 -5_555 119.787(3) n
O Na1 O 1_555 -6_555 60.213(3) n
O Na1 O 2_555 3_555 60.213(3) n
O Na1 O 2_555 4_555 119.787(3) n
O Na1 O 2_555 5_555 96.51(4) n
O Na1 O 2_555 6_555 60.213(3) n
O Na1 O 2_555 7_555 180.0 n
O Na1 O 2_555 8_555 119.787(3) n
O Na1 O 2_555 12_555 119.787(3) n
O Na1 O 2_555 -4_555 60.213(3) n
O Na1 O 2_555 -5_555 83.49(4) n
O Na1 O 2_555 -6_555 119.787(3) n
O Na1 O 3_555 4_555 60.213(3) n
O Na1 O 3_555 5_555 119.787(3) n
O Na1 O 3_555 6_555 96.51(4) n
O Na1 O 3_555 7_555 119.787(3) n
O Na1 O 3_555 8_555 179.972 n
O Na1 O 3_555 12_555 119.787(3) n
O Na1 O 3_555 -4_555 119.787(3) n
O Na1 O 3_555 -5_555 60.213(3) n
O Na1 O 3_555 -6_555 83.49(4) n
O Na1 O 4_555 5_555 119.787(3) n
O Na1 O 4_555 6_555 119.787(3) n
O Na1 O 4_555 7_555 60.213(3) n
O Na1 O 4_555 8_555 119.787(3) n
O Na1 O 4_555 12_555 83.49(4) n
O Na1 O 4_555 -4_555 179.972 n
O Na1 O 4_555 -5_555 60.213(3) n
O Na1 O 4_555 -6_555 60.213(3) n
O Na1 O 5_555 6_555 119.787(3) n
O Na1 O 5_555 7_555 83.49(4) n
O Na1 O 5_555 8_555 60.213(3) n
O Na1 O 5_555 12_555 119.787(3) n
O Na1 O 5_555 -4_555 60.213(3) n
O Na1 O 5_555 -5_555 180.0 n
O Na1 O 5_555 -6_555 60.213(3) n
O Na1 O 6_555 7_555 119.787(3) n
O Na1 O 6_555 8_555 83.49(4) n
O Na1 O 6_555 12_555 60.213(3) n
O Na1 O 6_555 -4_555 60.213(3) n
O Na1 O 6_555 -5_555 60.213(3) n
O Na1 O 6_555 -6_555 179.972 n
O Na1 O 7_555 8_555 60.213(3) n
O Na1 O 7_555 12_555 60.213(3) n
O Na1 O 7_555 -4_555 119.787(3) n
O Na1 O 7_555 -5_555 96.51(4) n
O Na1 O 7_555 -6_555 60.213(3) n
O Na1 O 8_555 12_555 60.213(3) n
O Na1 O 8_555 -4_555 60.213(3) n
O Na1 O 8_555 -5_555 119.787(3) n
O Na1 O 8_555 -6_555 96.51(4) n
O Na1 O 12_555 -4_555 96.51(4) n
O Na1 O 12_555 -5_555 60.213(3) n
O Na1 O 12_555 -6_555 119.787(3) n
O Na1 O -4_555 -5_555 119.787(3) n
O Na1 O -4_555 -6_555 119.787(3) n
O Na1 O -5_555 -6_555 119.787(3) n
O Na2 O 1_555 4_556 83.56(4) n
O Na2 O 1_555 12_566 180.0 n
O Na2 O 1_555 -4_565 96.44(4) n
O Na2 O 1_555 102_455 117.94(5) n
O Na2 O 1_555 105_555 117.94(5) n
O Na2 O 1_555 107_555 62.06(5) n
O Na2 O 1_555 -105_455 62.06(5) n
O Na2 O 4_556 12_566 96.44(4) n
O Na2 O 4_556 -4_565 179.9802 n
O Na2 O 4_556 102_455 62.06(5) n
O Na2 O 4_556 105_555 62.06(5) n
O Na2 O 4_556 107_555 117.94(5) n
O Na2 O 4_556 -105_455 117.94(5) n
O Na2 O 12_566 -4_565 83.56(4) n
O Na2 O 12_566 102_455 62.06(5) n
O Na2 O 12_566 105_555 62.06(5) n
O Na2 O 12_566 107_555 117.94(5) n
O Na2 O 12_566 -105_455 117.94(5) n
O Na2 O -4_565 102_455 117.94(5) n
O Na2 O -4_565 105_555 117.94(5) n
O Na2 O -4_565 107_555 62.06(5) n
O Na2 O -4_565 -105_455 62.06(5) n
O Na2 O 102_455 105_555 90.62(19) n
O Na2 O 102_455 107_555 179.972 n
O Na2 O 102_455 -105_455 89.38(19) n
O Na2 O 105_555 107_555 89.38(19) n
O Na2 O 105_555 -105_455 179.9802 n
O Na2 O 107_555 -105_455 90.62(19) n
O W O 1_555 2_555 89.60(18) n
O W O 1_555 3_555 89.60(18) n
O W O 1_555 107_555 90.40(18) n
O W O 1_555 108_555 90.40(18) n
O W O 1_555 112_555 179.972 n
O W O 2_555 3_555 89.60(18) n
O W O 2_555 107_555 179.972 n
O W O 2_555 108_555 90.40(18) n
O W O 2_555 112_555 90.40(18) n
O W O 3_555 107_555 90.40(18) n
O W O 3_555 108_555 179.972 n
O W O 3_555 112_555 90.40(18) n
O W O 107_555 108_555 89.60(18) n
O W O 107_555 112_555 89.60(18) n
O W O 108_555 112_555 89.60(18) n
Na1 O Na2 1_555 1_555 173.52(4) n
Na1 O Na2 1_555 103_445 93.56(10) n
Na1 O W 1_555 1_555 90.15(13) n
Na1 O W 1_555 5_555 90.15(13) n
Na2 O Na2 1_555 103_445 92.91(11) n
Na2 O W 1_555 1_555 89.33(12) n
Na2 O W 1_555 5_555 89.33(12) n
Na2 O W 103_445 1_555 94.57(3) n
Na2 O W 103_445 5_555 94.57(3) n
W O W 1_555 5_555 170.81(6) n

loop_
_geom_bond_atom_site_label_1
_geom_bond_atom_site_label_2
_geom_bond_site_symmetry_2
_geom_bond_distance
_geom_bond_publ_flag
Na1 Na2 101_444 3.846640(10) n
Na1 Na2 101_544 3.846640(10) n
Na1 Na2 102_444 3.846640(10) n
Na1 Na2 102_454 3.846640(10) n
Na1 Na2 103_444 3.846640(10) n
Na1 Na2 103_445 3.846640(10) n
Na1 W 1_555 3.331280(10) n
Na1 W 4_555 3.331280(10) n
Na1 W 5_555 3.331280(10) n
Na1 W 6_555 3.331280(10) n
Na1 W 7_555 3.331280(10) n
Na1 W 8_555 3.331280(10) n
Na1 W 9_555 3.331280(10) n
Na1 W -1_555 3.331280(10) n
Na1 O 1_555 2.711(4) n
Na1 O 2_555 2.711(4) n
Na1 O 3_555 2.711(4) n
Na1 O 4_555 2.711(4) n
Na1 O 5_555 2.711(4) n
Na1 O 6_555 2.711(4) n
Na1 O 7_555 2.711(4) n
Na1 O 8_555 2.711(4) n
Na1 O 12_555 2.711(4) n
Na1 O -4_555 2.711(4) n
Na1 O -5_555 2.711(4) n
Na1 O -6_555 2.711(4) n
Na2 Na1 101_455 3.846640(10) n
Na2 Na1 101_555 3.846640(10) n
Na2 Na2 102_454 3.846640(10) n
Na2 Na2 102_455 3.846640(10) n
Na2 Na2 103_445 3.846640(10) n
Na2 Na2 103_455 3.846640(10) n
Na2 W 1_555 3.331280(10) n
Na2 W 4_556 3.331280(10) n
Na2 W 5_555 3.331280(10) n
Na2 W 6_565 3.331280(10) n
Na2 W 7_556 3.331280(10) n
Na2 W 8_565 3.331280(10) n
Na2 W 9_566 3.331280(10) n
Na2 W -1_566 3.331280(10) n
Na2 O 1_555 2.738(4) n
Na2 O 4_556 2.738(4) n
Na2 O 12_566 2.738(4) n
Na2 O -4_565 2.738(4) n
Na2 O 102_455 2.5661(9) n
Na2 O 103_455 2.8739(9) n
Na2 O 105_555 2.5661(9) n
Na2 O 106_455 2.8739(9) n
Na2 O 107_555 2.5661(9) n
Na2 O 108_555 2.8739(9) n
Na2 O -105_455 2.5661(9) n
Na2 O -106_555 2.8739(9) n
W Na1 1_555 3.331280(10) n
W Na1 101_555 3.331280(10) n
W Na2 1_555 3.331280(10) n
W Na2 2_555 3.331280(10) n
W Na2 3_555 3.331280(10) n
W Na2 101_544 3.331280(10) n
W Na2 102_454 3.331280(10) n
W Na2 103_445 3.331280(10) n
W O 1_555 1.92952(7) n
W O 2_555 1.92952(7) n
W O 3_555 1.92952(7) n
W O 107_555 1.92952(7) n
W O 108_555 1.92952(7) n
W O 112_555 1.92952(7) n
O Na1 1_555 2.711(4) n
O Na2 1_555 2.738(4) n
O Na2 102_454 2.8739(9) n
O Na2 103_445 2.5661(9) n
O W 1_555 1.92952(7) n
O W 5_555 1.92952(7) n
